data_7016584
loop_
_publ_author_name
'Thirumoorthi, Ramalingam'
'Chivers, Tristram'
'Vargas-Baca, Ignacio'

_publ_section_title
;
 S,C,S-Pnictogen bonding in pincer complexes of the methanediide
 [C(Ph(2)PS)(2)](2-).
;
_journal_issue 32
_journal_name_full 'Dalton transactions (Cambridge, England : 2003)'
_journal_page_first 8086
_journal_page_last 8088
_journal_paper_doi 10.1039/c1dt11144b
_journal_volume 40
_journal_year 2011
_chemical_formula_moiety 'C25 H20 Cl P2 S2 Sb, 0.5(C4 H8 O)'
_chemical_formula_sum 'C27 H24 Cl O0.5 P2 S2 Sb'
_chemical_formula_weight 639.72
_chemical_name_systematic
;
?
;
_space_group_IT_number 15
_symmetry_cell_setting monoclinic
_symmetry_space_group_name_Hall '-I 2ya'
_symmetry_space_group_name_H-M 'I 1 2/a 1'
_atom_sites_solution_hydrogens geom
_atom_sites_solution_primary direct
_atom_sites_solution_secondary difmap
_audit_creation_method SHELXL-97
_cell_angle_alpha 90.00
_cell_angle_beta 98.449(3)
_cell_angle_gamma 90.00
_cell_formula_units_Z 8
_cell_length_a 18.1110(9)
_cell_length_b 11.9450(4)
_cell_length_c 24.9682(11)
_cell_measurement_reflns_used 10427
_cell_measurement_temperature 173(2)
_cell_measurement_theta_max 27.54
_cell_measurement_theta_min 1.6
_cell_volume 5342.9(4)
_computing_cell_refinement 'HKL Scalepack (Otwinowski & Minor 1997)'
_computing_data_collection 'Collect (Nonius BV, 1997-2000)'
_computing_data_reduction DENZO-SMN
_computing_structure_refinement 'SHELXL-97 (Sheldrick, 1997)'
_computing_structure_solution 'SHELXS-97 (Sheldrick, 1997)'
_diffrn_ambient_temperature 173(2)
_diffrn_measured_fraction_theta_full 0.987
_diffrn_measured_fraction_theta_max 0.987
_diffrn_measurement_device_type 'KappaCCD (Nonius, FR540C)'
_diffrn_measurement_method 'phi\omega scans'
_diffrn_radiation_monochromator 'horizonally mounted graphite crystal'
_diffrn_radiation_source 'Enraf Nonius FR590D, fine-focus sealed tube'
_diffrn_radiation_type MoK\a
_diffrn_radiation_wavelength 0.71073
_diffrn_reflns_av_R_equivalents 0.0396
_diffrn_reflns_av_sigmaI/netI 0.0479
_diffrn_reflns_limit_h_max 23
_diffrn_reflns_limit_h_min -23
_diffrn_reflns_limit_k_max 15
_diffrn_reflns_limit_k_min -12
_diffrn_reflns_limit_l_max 31
_diffrn_reflns_limit_l_min -31
_diffrn_reflns_number 10019
_diffrn_reflns_theta_full 27.00
_diffrn_reflns_theta_max 27.00
_diffrn_reflns_theta_min 1.65
_exptl_absorpt_coefficient_mu 1.426
_exptl_absorpt_correction_T_max 0.9720
_exptl_absorpt_correction_T_min 0.8145
_exptl_absorpt_correction_type integration
_exptl_absorpt_process_details 'SADABS (SHELXTL-NT v5.1, Bruker)'
_exptl_crystal_colour 'pale yellow'
_exptl_crystal_density_diffrn 1.591
_exptl_crystal_density_method 'not measured'
_exptl_crystal_description prism
_exptl_crystal_F_000 2560
_exptl_crystal_size_max 0.15
_exptl_crystal_size_mid 0.02
_exptl_crystal_size_min 0.02
_refine_diff_density_max 1.283
_refine_diff_density_min -0.963
_refine_diff_density_rms 0.285
_refine_ls_extinction_method SHELXL
_refine_ls_goodness_of_fit_ref 1.220
_refine_ls_hydrogen_treatment constr
_refine_ls_matrix_type full
_refine_ls_number_parameters 303
_refine_ls_number_reflns 5765
_refine_ls_number_restraints 0
_refine_ls_restrained_S_all 1.220
_refine_ls_R_factor_all 0.0687
_refine_ls_R_factor_gt 0.0515
_refine_ls_shift/su_max 0.002
_refine_ls_shift/su_mean 0.000
_refine_ls_structure_factor_coef Fsqd
_refine_ls_weighting_details 'calc w=1/[\s^2^(Fo^2^)+(0.0810P)^2^+38.1394P] where P=(Fo^2^+2Fc^2^)/3'
_refine_ls_weighting_scheme calc
_refine_ls_wR_factor_gt 0.1434
_refine_ls_wR_factor_ref 0.1765
_reflns_number_gt 4805
_reflns_number_total 5765
_reflns_threshold_expression >2sigma(I)
_cod_data_source_file c1dt11144b.txt
_cod_data_source_block compound7
_cod_depositor_comments
;

2018-09-19
Z value and formula fixed to values more according to usual
chemical conventions.                 miguel
;
_cod_original_formula_sum 'C54 H48 Cl2 O P4 S4 Sb2'
_cod_original_formula_weight 1279.44
_cod_original_formula_moiety '2(C25 H20 Cl P2 S2 Sb), C4 H8 O'
_cod_original_formula_units_Z 4
_cod_original_sg_symbol_H-M 'I 2/a'
_cod_database_code 7016584

loop_
_symmetry_equiv_pos_as_xyz
'x, y, z'
'-x+1/2, y, -z'
'x+1/2, y+1/2, z+1/2'
'-x+1, y+1/2, -z+1/2'
'-x, -y, -z'
'x-1/2, -y, z'
'-x+1/2, -y+1/2, -z+1/2'
'x, -y+1/2, z+1/2'

loop_
_atom_site_label
_atom_site_type_symbol
_atom_site_fract_x
_atom_site_fract_y
_atom_site_fract_z
_atom_site_U_iso_or_equiv
_atom_site_adp_type
_atom_site_occupancy
_atom_site_symmetry_multiplicity
_atom_site_calc_flag
_atom_site_refinement_flags
Sb1 Sb 0.57635(2) 1.14544(3) 0.543386(15) 0.02454(15) Uani 1 1 d .
Cl1 Cl 0.55249(11) 1.30643(14) 0.60107(7) 0.0405(4) Uani 1 1 d .
S1 S 0.72515(9) 1.12529(14) 0.58201(7) 0.0305(4) Uani 1 1 d .
S2 S 0.43519(8) 1.05324(13) 0.54873(6) 0.0257(3) Uani 1 1 d .
P1 P 0.67903(8) 1.02130(13) 0.63180(6) 0.0229(3) Uani 1 1 d .
P2 P 0.50143(8) 0.96895(12) 0.60778(6) 0.0209(3) Uani 1 1 d .
O1 O 0.7500 0.3537(9) 0.5000 0.089(4) Uani 1 2 d S
C1 C 0.5876(3) 1.0218(5) 0.6023(2) 0.0227(11) Uani 1 1 d .
C2 C 0.6946(3) 1.0707(5) 0.7011(2) 0.0225(11) Uani 1 1 d .
C3 C 0.7636(3) 1.0570(5) 0.7329(2) 0.0296(13) Uani 1 1 d .
H3 H 0.8025 1.0186 0.7188 0.036 Uiso 1 1 calc R
C4 C 0.7758(4) 1.0992(6) 0.7850(3) 0.0363(15) Uani 1 1 d .
H4 H 0.8230 1.0899 0.8068 0.044 Uiso 1 1 calc R
C5 C 0.7190(4) 1.1551(5) 0.8052(3) 0.0352(15) Uani 1 1 d .
H5 H 0.7270 1.1828 0.8412 0.042 Uiso 1 1 calc R
C6 C 0.6515(4) 1.1708(6) 0.7736(3) 0.0350(15) Uani 1 1 d .
H6 H 0.6132 1.2107 0.7876 0.042 Uiso 1 1 calc R
C7 C 0.6389(4) 1.1290(5) 0.7217(3) 0.0303(13) Uani 1 1 d .
H7 H 0.5919 1.1401 0.7000 0.036 Uiso 1 1 calc R
C8 C 0.7222(3) 0.8832(5) 0.6350(3) 0.0284(13) Uani 1 1 d .
C9 C 0.7073(4) 0.8103(6) 0.6751(3) 0.0364(15) Uani 1 1 d .
H9 H 0.6776 0.8341 0.7013 0.044 Uiso 1 1 calc R
C10 C 0.7358(5) 0.7024(7) 0.6770(3) 0.051(2) Uani 1 1 d .
H10 H 0.7249 0.6519 0.7041 0.061 Uiso 1 1 calc R
C11 C 0.7796(5) 0.6685(6) 0.6396(4) 0.055(2) Uani 1 1 d .
H11 H 0.7995 0.5947 0.6410 0.066 Uiso 1 1 calc R
C12 C 0.7947(5) 0.7413(7) 0.6002(4) 0.058(2) Uani 1 1 d .
H12 H 0.8257 0.7175 0.5748 0.070 Uiso 1 1 calc R
C13 C 0.7656(4) 0.8499(6) 0.5967(3) 0.0392(17) Uani 1 1 d .
H13 H 0.7754 0.8994 0.5688 0.047 Uiso 1 1 calc R
C14 C 0.4727(3) 0.9945(5) 0.6737(2) 0.0255(12) Uani 1 1 d .
C15 C 0.4403(3) 1.0953(6) 0.6835(3) 0.0323(14) Uani 1 1 d .
H15 H 0.4260 1.1462 0.6546 0.039 Uiso 1 1 calc R
C16 C 0.4286(4) 1.1227(7) 0.7360(3) 0.0390(17) Uani 1 1 d .
H16 H 0.4060 1.1920 0.7428 0.047 Uiso 1 1 calc R
C17 C 0.4497(4) 1.0496(8) 0.7774(3) 0.051(2) Uani 1 1 d .
H17 H 0.4425 1.0691 0.8131 0.061 Uiso 1 1 calc R
C18 C 0.4810(4) 0.9490(8) 0.7682(3) 0.0463(19) Uani 1 1 d .
H18 H 0.4947 0.8988 0.7975 0.056 Uiso 1 1 calc R
C19 C 0.4931(4) 0.9188(6) 0.7158(3) 0.0350(15) Uani 1 1 d .
H19 H 0.5146 0.8485 0.7092 0.042 Uiso 1 1 calc R
C20 C 0.4943(3) 0.8189(5) 0.5964(2) 0.0226(11) Uani 1 1 d .
C21 C 0.4308(4) 0.7618(5) 0.6067(3) 0.0310(13) Uani 1 1 d .
H21 H 0.3930 0.7998 0.6222 0.037 Uiso 1 1 calc R
C22 C 0.4235(5) 0.6480(6) 0.5940(3) 0.0415(17) Uani 1 1 d .
H22 H 0.3800 0.6082 0.5999 0.050 Uiso 1 1 calc R
C23 C 0.4803(5) 0.5938(6) 0.5727(3) 0.0451(19) Uani 1 1 d .
H23 H 0.4759 0.5161 0.5648 0.054 Uiso 1 1 calc R
C24 C 0.5428(5) 0.6506(6) 0.5628(3) 0.0436(18) Uani 1 1 d .
H24 H 0.5810 0.6121 0.5480 0.052 Uiso 1 1 calc R
C25 C 0.5503(4) 0.7639(6) 0.5743(2) 0.0317(14) Uani 1 1 d .
H25 H 0.5933 0.8035 0.5673 0.038 Uiso 1 1 calc R
C26 C 0.7056(5) 0.4353(7) 0.5307(4) 0.054(2) Uani 1 1 d .
H26A H 0.6523 0.4134 0.5263 0.065 Uiso 1 1 calc R
H26B H 0.7256 0.4356 0.5697 0.065 Uiso 1 1 calc R
C27 C 0.7138(4) 0.5434(6) 0.5075(3) 0.0407(17) Uani 1 1 d .
H27A H 0.6754 0.5552 0.4754 0.049 Uiso 1 1 calc R
H27B H 0.7090 0.6032 0.5342 0.049 Uiso 1 1 calc R

loop_
_atom_site_aniso_label
_atom_site_aniso_U_11
_atom_site_aniso_U_22
_atom_site_aniso_U_33
_atom_site_aniso_U_23
_atom_site_aniso_U_13
_atom_site_aniso_U_12
Sb1 0.0309(3) 0.0240(2) 0.0186(2) 0.00172(14) 0.00332(16) -0.00174(15)
Cl1 0.0586(11) 0.0285(8) 0.0349(9) -0.0044(6) 0.0085(8) 0.0022(7)
S1 0.0299(8) 0.0343(8) 0.0280(8) 0.0028(6) 0.0064(6) -0.0094(6)
S2 0.0251(7) 0.0295(7) 0.0219(7) 0.0014(6) 0.0018(6) 0.0038(6)
P1 0.0215(7) 0.0263(7) 0.0206(7) 0.0010(6) 0.0021(6) -0.0023(6)
P2 0.0210(7) 0.0249(7) 0.0172(7) 0.0010(5) 0.0038(5) -0.0003(6)
O1 0.104(10) 0.066(7) 0.096(9) 0.000 0.014(7) 0.000
C1 0.025(3) 0.026(3) 0.019(3) 0.004(2) 0.007(2) -0.002(2)
C2 0.024(3) 0.023(3) 0.019(3) 0.001(2) 0.000(2) -0.002(2)
C3 0.024(3) 0.036(3) 0.027(3) -0.001(3) -0.003(2) 0.000(3)
C4 0.036(4) 0.040(4) 0.030(3) 0.000(3) -0.005(3) -0.006(3)
C5 0.048(4) 0.033(3) 0.024(3) -0.002(3) 0.003(3) -0.003(3)
C6 0.035(4) 0.041(4) 0.029(3) -0.010(3) 0.005(3) 0.001(3)
C7 0.029(3) 0.035(3) 0.025(3) -0.005(2) 0.001(3) -0.002(3)
C8 0.023(3) 0.031(3) 0.030(3) 0.001(3) 0.000(2) -0.004(2)
C9 0.041(4) 0.031(3) 0.036(4) 0.002(3) 0.001(3) 0.007(3)
C10 0.063(5) 0.037(4) 0.050(5) 0.004(3) -0.002(4) -0.001(4)
C11 0.056(5) 0.027(4) 0.081(7) -0.003(4) 0.004(5) 0.003(3)
C12 0.045(5) 0.047(5) 0.087(7) -0.036(5) 0.025(4) 0.001(4)
C13 0.029(4) 0.041(4) 0.050(4) -0.010(3) 0.016(3) -0.007(3)
C14 0.024(3) 0.031(3) 0.023(3) -0.004(2) 0.007(2) -0.005(2)
C15 0.025(3) 0.043(4) 0.031(3) -0.010(3) 0.009(3) -0.004(3)
C16 0.028(3) 0.054(4) 0.037(4) -0.023(3) 0.011(3) -0.010(3)
C17 0.036(4) 0.091(7) 0.027(4) -0.020(4) 0.010(3) -0.020(4)
C18 0.045(4) 0.070(5) 0.024(3) 0.006(3) 0.007(3) -0.011(4)
C19 0.038(4) 0.044(4) 0.023(3) 0.006(3) 0.007(3) -0.006(3)
C20 0.024(3) 0.019(2) 0.024(3) 0.003(2) 0.001(2) 0.001(2)
C21 0.036(4) 0.027(3) 0.029(3) 0.004(2) 0.002(3) -0.003(3)
C22 0.047(4) 0.035(4) 0.040(4) 0.007(3) -0.002(3) -0.016(3)
C23 0.065(5) 0.020(3) 0.045(4) -0.009(3) -0.012(4) 0.004(3)
C24 0.047(4) 0.039(4) 0.040(4) -0.011(3) -0.008(3) 0.014(3)
C25 0.025(3) 0.041(4) 0.027(3) -0.006(3) -0.003(2) 0.005(3)
C26 0.060(5) 0.060(5) 0.049(5) 0.003(4) 0.024(4) -0.004(4)
C27 0.038(4) 0.031(3) 0.055(5) -0.004(3) 0.014(3) 0.007(3)

loop_
_atom_type_symbol
_atom_type_description
_atom_type_scat_dispersion_real
_atom_type_scat_dispersion_imag
_atom_type_scat_source
C C 0.0033 0.0016 'International Tables Vol C Tables 4.2.6.8 and 6.1.1.4'
H H 0.0000 0.0000 'International Tables Vol C Tables 4.2.6.8 and 6.1.1.4'
P P 0.1023 0.0942 'International Tables Vol C Tables 4.2.6.8 and 6.1.1.4'
S S 0.1246 0.1234 'International Tables Vol C Tables 4.2.6.8 and 6.1.1.4'
Cl Cl 0.1484 0.1585 'International Tables Vol C Tables 4.2.6.8 and 6.1.1.4'
Sb Sb -0.5866 1.5461 'International Tables Vol C Tables 4.2.6.8 and 6.1.1.4'
O O 0.0106 0.0060 'International Tables Vol C Tables 4.2.6.8 and 6.1.1.4'

loop_
_geom_angle_atom_site_label_1
_geom_angle_atom_site_label_2
_geom_angle_atom_site_label_3
_geom_angle
_geom_angle_site_symmetry_1
C1 Sb1 Cl1 98.51(16) .
C1 Sb1 S1 72.42(17) .
Cl1 Sb1 S1 96.33(6) .
C1 Sb1 S2 71.46(17) .
Cl1 Sb1 S2 92.24(6) .
S1 Sb1 S2 143.72(5) .
P1 S1 Sb1 78.25(7) .
P2 S2 Sb1 77.49(6) .
C1 P1 C2 114.6(3) .
C1 P1 C8 113.8(3) .
C2 P1 C8 104.3(3) .
C1 P1 S1 101.2(2) .
C2 P1 S1 111.5(2) .
C8 P1 S1 111.7(2) .
C1 P2 C20 113.4(3) .
C1 P2 C14 113.3(3) .
C20 P2 C14 106.5(3) .
C1 P2 S2 102.0(2) .
C20 P2 S2 110.8(2) .
C14 P2 S2 110.9(2) .
C26 O1 C26 101.3(8) 2_656
P2 C1 P1 143.4(4) .
P2 C1 Sb1 108.9(3) .
P1 C1 Sb1 107.2(3) .
C7 C2 C3 119.4(6) .
C7 C2 P1 119.9(5) .
C3 C2 P1 120.6(5) .
C4 C3 C2 120.1(6) .
C4 C3 H3 120.0 .
C2 C3 H3 120.0 .
C3 C4 C5 119.6(6) .
C3 C4 H4 120.2 .
C5 C4 H4 120.2 .
C6 C5 C4 120.5(6) .
C6 C5 H5 119.8 .
C4 C5 H5 119.8 .
C5 C6 C7 120.2(6) .
C5 C6 H6 119.9 .
C7 C6 H6 119.9 .
C6 C7 C2 120.2(6) .
C6 C7 H7 119.9 .
C2 C7 H7 119.9 .
C9 C8 C13 120.7(6) .
C9 C8 P1 118.3(5) .
C13 C8 P1 120.9(5) .
C8 C9 C10 119.9(7) .
C8 C9 H9 120.0 .
C10 C9 H9 120.0 .
C11 C10 C9 120.0(8) .
C11 C10 H10 120.0 .
C9 C10 H10 120.0 .
C12 C11 C10 119.8(7) .
C12 C11 H11 120.1 .
C10 C11 H11 120.1 .
C11 C12 C13 121.4(8) .
C11 C12 H12 119.3 .
C13 C12 H12 119.3 .
C8 C13 C12 118.1(7) .
C8 C13 H13 121.0 .
C12 C13 H13 121.0 .
C15 C14 C19 120.4(6) .
C15 C14 P2 119.5(5) .
C19 C14 P2 119.6(5) .
C14 C15 C16 119.9(7) .
C14 C15 H15 120.1 .
C16 C15 H15 120.1 .
C17 C16 C15 119.8(7) .
C17 C16 H16 120.1 .
C15 C16 H16 120.1 .
C18 C17 C16 121.0(7) .
C18 C17 H17 119.5 .
C16 C17 H17 119.5 .
C17 C18 C19 120.6(7) .
C17 C18 H18 119.7 .
C19 C18 H18 119.7 .
C14 C19 C18 118.4(7) .
C14 C19 H19 120.8 .
C18 C19 H19 120.8 .
C25 C20 C21 120.9(6) .
C25 C20 P2 119.3(5) .
C21 C20 P2 119.7(5) .
C20 C21 C22 119.2(7) .
C20 C21 H21 120.4 .
C22 C21 H21 120.4 .
C23 C22 C21 119.4(7) .
C23 C22 H22 120.3 .
C21 C22 H22 120.3 .
C24 C23 C22 121.1(6) .
C24 C23 H23 119.5 .
C22 C23 H23 119.5 .
C23 C24 C25 120.2(7) .
C23 C24 H24 119.9 .
C25 C24 H24 119.9 .
C24 C25 C20 119.3(7) .
C24 C25 H25 120.4 .
C20 C25 H25 120.4 .
C27 C26 O1 106.1(6) .
C27 C26 H26A 110.5 .
O1 C26 H26A 110.5 .
C27 C26 H26B 110.5 .
O1 C26 H26B 110.5 .
H26A C26 H26B 108.7 .
C27 C27 C26 105.2(5) 2_656
C27 C27 H27A 110.7 2_656
C26 C27 H27A 110.7 .
C27 C27 H27B 110.7 2_656
C26 C27 H27B 110.7 .
H27A C27 H27B 108.8 .

loop_
_geom_bond_atom_site_label_1
_geom_bond_atom_site_label_2
_geom_bond_distance
_geom_bond_site_symmetry_2
Sb1 C1 2.073(5) .
Sb1 Cl1 2.4783(17) .
Sb1 S1 2.7362(17) .
Sb1 S2 2.8049(16) .
S1 P1 2.023(2) .
S2 P2 2.026(2) .
P1 C1 1.710(6) .
P1 C2 1.811(6) .
P1 C8 1.822(7) .
P2 C1 1.708(6) .
P2 C20 1.816(6) .
P2 C14 1.823(6) .
O1 C26 1.538(10) 2_656
O1 C26 1.538(10) .
C2 C7 1.386(9) .
C2 C3 1.387(8) .
C3 C4 1.381(9) .
C3 H3 0.9500 .
C4 C5 1.382(10) .
C4 H4 0.9500 .
C5 C6 1.366(10) .
C5 H5 0.9500 .
C6 C7 1.376(9) .
C6 H6 0.9500 .
C7 H7 0.9500 .
C8 C9 1.382(9) .
C8 C13 1.383(9) .
C9 C10 1.387(10) .
C9 H9 0.9500 .
C10 C11 1.372(13) .
C10 H10 0.9500 .
C11 C12 1.370(13) .
C11 H11 0.9500 .
C12 C13 1.398(11) .
C12 H12 0.9500 .
C13 H13 0.9500 .
C14 C15 1.377(9) .
C14 C19 1.395(9) .
C15 C16 1.398(9) .
C15 H15 0.9500 .
C16 C17 1.364(12) .
C16 H16 0.9500 .
C17 C18 1.362(12) .
C17 H17 0.9500 .
C18 C19 1.404(10) .
C18 H18 0.9500 .
C19 H19 0.9500 .
C20 C25 1.388(8) .
C20 C21 1.393(9) .
C21 C22 1.398(9) .
C21 H21 0.9500 .
C22 C23 1.386(12) .
C22 H22 0.9500 .
C23 C24 1.374(12) .
C23 H23 0.9500 .
C24 C25 1.387(10) .
C24 H24 0.9500 .
C25 H25 0.9500 .
C26 C27 1.432(11) .
C26 H26A 0.9900 .
C26 H26B 0.9900 .
C27 C27 1.416(14) 2_656
C27 H27A 0.9900 .
C27 H27B 0.9900 .

loop_
_geom_torsion_atom_site_label_1
_geom_torsion_atom_site_label_2
_geom_torsion_atom_site_label_3
_geom_torsion_atom_site_label_4
_geom_torsion
_geom_torsion_site_symmetry_1
_geom_torsion_site_symmetry_4
C1 Sb1 S1 P1 -5.85(18) . .
Cl1 Sb1 S1 P1 91.11(7) . .
S2 Sb1 S1 P1 -11.45(11) . .
C1 Sb1 S2 P2 1.97(17) . .
Cl1 Sb1 S2 P2 -96.26(7) . .
S1 Sb1 S2 P2 7.61(11) . .
Sb1 S1 P1 C1 6.9(2) . .
Sb1 S1 P1 C2 -115.4(2) . .
Sb1 S1 P1 C8 128.3(2) . .
Sb1 S2 P2 C1 -2.3(2) . .
Sb1 S2 P2 C20 -123.3(2) . .
Sb1 S2 P2 C14 118.7(2) . .
C20 P2 C1 P1 -67.2(7) . .
C14 P2 C1 P1 54.3(7) . .
S2 P2 C1 P1 173.6(6) . .
C20 P2 C1 Sb1 122.4(3) . .
C14 P2 C1 Sb1 -116.0(3) . .
S2 P2 C1 Sb1 3.2(3) . .
C2 P1 C1 P2 -59.7(7) . .
C8 P1 C1 P2 60.3(7) . .
S1 P1 C1 P2 -179.8(6) . .
C2 P1 C1 Sb1 110.8(3) . .
C8 P1 C1 Sb1 -129.3(3) . .
S1 P1 C1 Sb1 -9.3(3) . .
Cl1 Sb1 C1 P2 87.1(3) . .
S1 Sb1 C1 P2 -178.9(3) . .
S2 Sb1 C1 P2 -2.4(2) . .
Cl1 Sb1 C1 P1 -86.9(3) . .
S1 Sb1 C1 P1 7.1(2) . .
S2 Sb1 C1 P1 -176.4(3) . .
C1 P1 C2 C7 -15.2(6) . .
C8 P1 C2 C7 -140.3(5) . .
S1 P1 C2 C7 99.0(5) . .
C1 P1 C2 C3 168.9(5) . .
C8 P1 C2 C3 43.8(6) . .
S1 P1 C2 C3 -76.9(5) . .
C7 C2 C3 C4 1.3(9) . .
P1 C2 C3 C4 177.3(5) . .
C2 C3 C4 C5 0.0(10) . .
C3 C4 C5 C6 -1.3(10) . .
C4 C5 C6 C7 1.4(11) . .
C5 C6 C7 C2 0.0(10) . .
C3 C2 C7 C6 -1.3(10) . .
P1 C2 C7 C6 -177.3(5) . .
C1 P1 C8 C9 -78.8(6) . .
C2 P1 C8 C9 46.8(6) . .
S1 P1 C8 C9 167.4(5) . .
C1 P1 C8 C13 97.9(6) . .
C2 P1 C8 C13 -136.5(6) . .
S1 P1 C8 C13 -15.9(6) . .
C13 C8 C9 C10 -0.3(11) . .
P1 C8 C9 C10 176.5(6) . .
C8 C9 C10 C11 1.0(12) . .
C9 C10 C11 C12 -0.5(14) . .
C10 C11 C12 C13 -0.8(14) . .
C9 C8 C13 C12 -0.9(11) . .
P1 C8 C13 C12 -177.5(6) . .
C11 C12 C13 C8 1.4(12) . .
C1 P2 C14 C15 83.9(6) . .
C20 P2 C14 C15 -150.8(5) . .
S2 P2 C14 C15 -30.2(6) . .
C1 P2 C14 C19 -87.2(6) . .
C20 P2 C14 C19 38.1(6) . .
S2 P2 C14 C19 158.7(5) . .
C19 C14 C15 C16 0.8(10) . .
P2 C14 C15 C16 -170.2(5) . .
C14 C15 C16 C17 0.4(10) . .
C15 C16 C17 C18 -1.2(11) . .
C16 C17 C18 C19 0.8(12) . .
C15 C14 C19 C18 -1.2(10) . .
P2 C14 C19 C18 169.8(5) . .
C17 C18 C19 C14 0.4(11) . .
C1 P2 C20 C25 -12.6(6) . .
C14 P2 C20 C25 -137.9(5) . .
S2 P2 C20 C25 101.5(5) . .
C1 P2 C20 C21 171.3(5) . .
C14 P2 C20 C21 46.0(5) . .
S2 P2 C20 C21 -74.7(5) . .
C25 C20 C21 C22 -0.7(9) . .
P2 C20 C21 C22 175.3(5) . .
C20 C21 C22 C23 1.6(10) . .
C21 C22 C23 C24 -1.4(11) . .
C22 C23 C24 C25 0.3(11) . .
C23 C24 C25 C20 0.5(10) . .
C21 C20 C25 C24 -0.3(9) . .
P2 C20 C25 C24 -176.4(5) . .
C26 O1 C26 C27 12.3(4) 2_656 .
O1 C26 C27 C27 -33.1(10) . 2_656
